data_2241465
loop_
_publ_author_name
'Britton, Doyle'
'Noland, Wayland E.'
'Tritch, Kenneth J.'

_publ_section_title
;
 Two new polytypes of 2,4,6-tribromobenzonitrile
;
_journal_coeditor_code LH5796
_journal_issue 2
_journal_name_full 'Acta Crystallographica Section E'
_journal_page_first 178
_journal_page_last 183
_journal_paper_doi 10.1107/S2056989016000256
_journal_volume 72
_journal_year 2016
_chemical_formula_moiety 'C7 H2 Br3 N'
_chemical_formula_sum 'C7 H2 Br3 N'
_chemical_formula_weight 339.83
_chemical_name_systematic
;
 1,3,5-Tribromo-2-isocyanobenzene - polytype II
;
_space_group_crystal_system orthorhombic
_space_group_IT_number 62
_space_group_name_Hall '-P 2ac 2n'
_space_group_name_H-M_alt 'P n m a'
_symmetry_space_group_name_Hall '-P 2ac 2n'
_symmetry_space_group_name_H-M 'P n m a'
_atom_sites_solution_hydrogens geom
_audit_creation_method SHELXL-2014/6
_cell_angle_alpha 90
_cell_angle_beta 90
_cell_angle_gamma 90
_cell_formula_units_Z 8
_cell_length_a 13.5916(18)
_cell_length_b 10.1464(13)
_cell_length_c 12.6158(16)
_cell_measurement_reflns_used 2721
_cell_measurement_temperature 173(2)
_cell_measurement_theta_max 27.37
_cell_measurement_theta_min 3.00
_cell_volume 1739.8(4)
_computing_cell_refinement
;
SAINT (Bruker, 2002)
;
_computing_data_collection
;
APEX2 (Bruker, 2002)
;
_computing_data_reduction
;
SAINT (Bruker, 2002)
;
_computing_molecular_graphics
;
Mercury (Macrae <i>et al.</i>, 2008)
;
_computing_publication_material
;
<i>SHELXTL</i> (Sheldrick, 2008), enCIFer (Allen <i>et al.</i>,
2004),
and publCIF (Westrip, 2010)
;
_computing_structure_refinement
;
SHELXL2014 (Sheldrick, 2015b)
;
_computing_structure_solution
;
<i>SHELXT</i> (Sheldrick, 2015a)
;
_diffrn_ambient_temperature 173(2)
_diffrn_measured_fraction_theta_full 1.000
_diffrn_measured_fraction_theta_max 0.997
_diffrn_measurement_device_type
;
Bruker APEXII CCD
;
_diffrn_measurement_method '\f and \w scans'
_diffrn_radiation_type MoK\a
_diffrn_radiation_wavelength 0.71073
_diffrn_reflns_av_R_equivalents 0.0782
_diffrn_reflns_limit_h_max 17
_diffrn_reflns_limit_h_min -17
_diffrn_reflns_limit_k_max 13
_diffrn_reflns_limit_k_min -13
_diffrn_reflns_limit_l_max 16
_diffrn_reflns_limit_l_min -16
_diffrn_reflns_number 19459
_diffrn_reflns_theta_full 25.242
_diffrn_reflns_theta_max 27.505
_diffrn_reflns_theta_min 2.203
_exptl_absorpt_coefficient_mu 13.841
_exptl_absorpt_correction_T_max 0.3334
_exptl_absorpt_correction_T_min 0.1704
_exptl_absorpt_correction_type multi-scan
_exptl_absorpt_process_details
;
(SADABS; Bruker, 2002)
;
_exptl_crystal_colour colourless
_exptl_crystal_density_diffrn 2.595
_exptl_crystal_description Block
_exptl_crystal_F_000 1248
_exptl_crystal_size_max 0.400
_exptl_crystal_size_mid 0.350
_exptl_crystal_size_min 0.200
_refine_diff_density_max 0.436
_refine_diff_density_min -0.480
_refine_ls_extinction_coef 0.00269(12)
_refine_ls_extinction_expression Fc^*^=kFc[1+0.001xFc^2^\l^3^/sin(2\q)]^-1/4^
_refine_ls_extinction_method SHELXL
_refine_ls_goodness_of_fit_ref 1.057
_refine_ls_hydrogen_treatment constr
_refine_ls_matrix_type full
_refine_ls_number_parameters 116
_refine_ls_number_reflns 2105
_refine_ls_number_restraints 0
_refine_ls_restrained_S_all 1.057
_refine_ls_R_factor_all 0.0423
_refine_ls_R_factor_gt 0.0254
_refine_ls_shift/su_max 0.001
_refine_ls_shift/su_mean 0.000
_refine_ls_structure_factor_coef Fsqd
_refine_ls_weighting_details 'w=1/[\s^2^(Fo^2^)+(0.0121P)^2^+1.0004P] where P=(Fo^2^+2Fc^2^)/3'
_refine_ls_weighting_scheme calc
_refine_ls_wR_factor_gt 0.0507
_refine_ls_wR_factor_ref 0.0554
_reflns_number_gt 1638
_reflns_number_total 2105
_reflns_threshold_expression 'I > 2\s(I)'
_cod_data_source_file lh5796sup1.cif
_cod_data_source_block RNC-II
_cod_database_code 2241465
_shelx_space_group_comment
;
The symmetry employed for this shelxl refinement is uniquely defined
by the following loop, which should always be used as a source of
symmetry information in preference to the above space-group names.
They are only intended as comments.
;
_shelx_estimated_absorpt_t_min 0.072
_shelx_estimated_absorpt_t_max 0.168
_shelxl_version_number 2014/6

loop_
_space_group_symop_operation_xyz
'x, y, z'
'-x+1/2, -y, z+1/2'
'-x, y+1/2, -z'
'x+1/2, -y+1/2, -z+1/2'
'-x, -y, -z'
'x-1/2, y, -z-1/2'
'x, -y-1/2, z'
'-x-1/2, y-1/2, z-1/2'

loop_
_atom_site_type_symbol
_atom_site_label
_atom_site_fract_x
_atom_site_fract_y
_atom_site_fract_z
_atom_site_U_iso_or_equiv
_atom_site_adp_type
_atom_site_calc_flag
_atom_site_occupancy
C C121 0.3678(3) 0.7500 0.5680(3) 0.0162(9) Uani d 1
C C122 0.3637(2) 0.6315(3) 0.6238(2) 0.0176(7) Uani d 1
C C123 0.3573(2) 0.6306(3) 0.7332(2) 0.0182(7) Uani d 1
H H123 0.3541 0.5499 0.7712 0.022 Uiso calc 1
C C124 0.3559(3) 0.7500 0.7858(4) 0.0173(9) Uani d 1
N N127 0.3793(3) 0.7500 0.4583(3) 0.0215(9) Uani d 1
C C127 0.3909(4) 0.7500 0.3682(4) 0.0285(12) Uani d 1
Br Br122 0.36763(3) 0.47074(3) 0.54952(3) 0.02456(11) Uani d 1
Br Br124 0.35282(4) 0.7500 0.93610(4) 0.02254(13) Uani d 1
C C131 0.3904(3) 0.2500 0.1747(3) 0.0161(10) Uani d 1
C C132 0.3885(2) 0.3685(3) 0.1192(3) 0.0169(7) Uani d 1
C C133 0.3821(2) 0.3691(3) 0.0100(2) 0.0179(7) Uani d 1
H H133 0.3806 0.4499 -0.0281 0.021 Uiso calc 1
C C134 0.3781(3) 0.2500 -0.0428(4) 0.0190(10) Uani d 1
N N137 0.3955(3) 0.2500 0.2840(3) 0.0180(8) Uani d 1
C C137 0.3995(3) 0.2500 0.3761(4) 0.0246(11) Uani d 1
Br Br132 0.39399(3) 0.52885(3) 0.19404(3) 0.02480(11) Uani d 1
Br Br134 0.36801(4) 0.2500 -0.19267(4) 0.02564(14) Uani d 1

loop_
_atom_site_aniso_label
_atom_site_aniso_U_11
_atom_site_aniso_U_22
_atom_site_aniso_U_33
_atom_site_aniso_U_12
_atom_site_aniso_U_13
_atom_site_aniso_U_23
C121 0.013(2) 0.019(2) 0.016(2) 0.000 0.0002(19) 0.000
C122 0.0164(16) 0.0157(16) 0.0207(17) 0.0016(14) -0.0016(14) -0.0031(13)
C123 0.0191(17) 0.0152(17) 0.0202(17) 0.0013(14) -0.0017(14) 0.0039(13)
C124 0.017(2) 0.017(2) 0.018(2) 0.000 0.0003(19) 0.000
N127 0.026(2) 0.018(2) 0.021(2) 0.000 0.0008(17) 0.000
C127 0.035(3) 0.025(3) 0.026(3) 0.000 0.002(2) 0.000
Br122 0.0339(2) 0.01579(18) 0.0239(2) -0.00052(15) 0.00210(15) -0.00522(14)
Br124 0.0290(3) 0.0231(3) 0.0155(2) 0.000 -0.0005(2) 0.000
C131 0.014(2) 0.019(2) 0.015(2) 0.000 -0.0026(17) 0.000
C132 0.0158(16) 0.0138(16) 0.0210(17) 0.0001(13) 0.0003(13) -0.0042(13)
C133 0.0229(18) 0.0132(17) 0.0174(17) 0.0014(14) -0.0001(13) 0.0035(13)
C134 0.018(2) 0.024(3) 0.015(2) 0.000 -0.0016(18) 0.000
N137 0.019(2) 0.017(2) 0.018(2) 0.000 0.0008(16) 0.000
C137 0.024(3) 0.019(3) 0.030(3) 0.000 -0.001(2) 0.000
Br132 0.0360(2) 0.01500(19) 0.0234(2) -0.00111(15) -0.00260(14) -0.00427(14)
Br134 0.0393(3) 0.0222(3) 0.0154(3) 0.000 0.0003(2) 0.000

loop_
_atom_type_symbol
_atom_type_description
_atom_type_scat_dispersion_real
_atom_type_scat_dispersion_imag
_atom_type_scat_source
C C 0.0033 0.0016 'International Tables Vol C Tables 4.2.6.8 and 6.1.1.4'
H H 0.0000 0.0000 'International Tables Vol C Tables 4.2.6.8 and 6.1.1.4'
N N 0.0061 0.0033 'International Tables Vol C Tables 4.2.6.8 and 6.1.1.4'
Br Br -0.2901 2.4595 'International Tables Vol C Tables 4.2.6.8 and 6.1.1.4'

loop_
_geom_angle_atom_site_label_1
_geom_angle_atom_site_label_2
_geom_angle_atom_site_label_3
_geom_angle_site_symmetry_1
_geom_angle_site_symmetry_3
_geom_angle
N127 C121 C122 . 7_575 120.4(2)
C122 C121 C122 . 7_575 119.1(4)
C123 C122 C121 . . 120.8(3)
C123 C122 Br122 . . 119.6(2)
C121 C122 Br122 . . 119.6(2)
C124 C123 C122 . . 118.3(3)
C124 C123 H123 . . 120.8
C122 C123 H123 . . 120.8
C123 C124 C123 . 7_575 122.5(4)
C123 C124 Br124 7_575 . 118.7(2)
C127 N127 C121 . . 178.5(5)
N137 C131 C132 . 7_565 120.3(2)
C132 C131 C132 7_565 . 119.5(4)
C133 C132 C131 . . 120.5(3)
C133 C132 Br132 . . 119.9(2)
C131 C132 Br132 . . 119.5(2)
C132 C133 C134 . . 118.7(3)
C132 C133 H133 . . 120.7
C134 C133 H133 . . 120.7
C133 C134 C133 7_565 . 122.1(4)
C133 C134 Br134 7_565 . 118.9(2)
C137 N137 C131 . . 179.8(4)

loop_
_geom_bond_atom_site_label_1
_geom_bond_atom_site_label_2
_geom_bond_site_symmetry_2
_geom_bond_distance
C121 N127 . 1.393(6)
C121 C122 7_575 1.395(4)
C122 C123 . 1.382(4)
C122 Br122 . 1.882(3)
C123 C124 7_575 1.381(4)
C123 H123 . 0.9500
C124 Br124 . 1.897(5)
N127 C127 . 1.147(6)
C131 N137 . 1.380(6)
C131 C132 7_565 1.392(4)
C132 C133 . 1.380(4)
C132 Br132 . 1.883(3)
C133 C134 7_565 1.381(4)
C133 H133 . 0.9500
C134 Br134 . 1.895(4)
N137 C137 . 1.164(6)

loop_
_geom_hbond_atom_site_label_D
_geom_hbond_atom_site_label_H
_geom_hbond_atom_site_label_A
_geom_hbond_site_symmetry_A
_geom_hbond_distance_DH
_geom_hbond_distance_HA
_geom_hbond_distance_DA
_geom_hbond_angle_DHA
_geom_hbond_publ_flag
C123 H123 Br134 1_556 0.95 3.08 3.976(3) 157.3 n
C133 H133 Br124 1_554 0.95 3.10 3.995(3) 157.4 n

loop_
_geom_torsion_atom_site_label_1
_geom_torsion_atom_site_label_2
_geom_torsion_atom_site_label_3
_geom_torsion_atom_site_label_4
_geom_torsion_site_symmetry_1
_geom_torsion_site_symmetry_4
_geom_torsion
N127 C121 C122 C123 . . 176.7(3)
C122 C121 C122 C123 7_575 . -1.0(6)
N127 C121 C122 Br122 . . -3.0(5)
C122 C121 C122 Br122 7_575 . 179.30(19)
C121 C122 C123 C124 . . -0.5(5)
Br122 C122 C123 C124 . . 179.2(3)
C122 C123 C124 C123 . 7_575 2.1(7)
C122 C123 C124 Br124 . . -177.4(2)
N137 C131 C132 C133 . . -179.2(3)
C132 C131 C132 C133 7_565 . 1.6(6)
N137 C131 C132 Br132 . . 0.6(5)
C132 C131 C132 Br132 7_565 . -178.6(2)
C131 C132 C133 C134 . . -0.2(5)
Br132 C132 C133 C134 . . -179.9(3)
C132 C133 C134 C133 . 7_565 -1.3(7)
C132 C133 C134 Br134 . . 179.3(3)

_cod_database_fobs_code 2241465
